data_1555044
loop_
_publ_author_name
'Peng, Shao-Zheng'
'Sha, Chin-Kang'

_publ_section_title
;
 Stereoselective Total Syntheses of Guanacastepenes N and O.
;
_journal_issue 14
_journal_name_full 'Organic letters'
_journal_page_first 3486
_journal_page_last 3489
_journal_paper_doi 10.1021/acs.orglett.5b01498
_journal_volume 17
_journal_year 2015
_chemical_absolute_configuration rm
_chemical_formula_sum 'C21 H36 O4 Si'
_chemical_formula_weight 380.59
_space_group_IT_number 5
_space_group_name_Hall 'C 2y'
_space_group_name_H-M_alt 'C 1 2 1'
_symmetry_cell_setting monoclinic
_symmetry_space_group_name_Hall 'C 2y'
_symmetry_space_group_name_H-M 'C 1 2 1'
_atom_sites_solution_hydrogens geom
_atom_sites_solution_primary direct
_atom_sites_solution_secondary difmap
_audit_creation_method SHELXL-97
_cell_angle_alpha 90.00
_cell_angle_beta 102.095(3)
_cell_angle_gamma 90.00
_cell_formula_units_Z 4
_cell_length_a 22.265(3)
_cell_length_b 7.7011(10)
_cell_length_c 12.8529(15)
_cell_measurement_reflns_used 3411
_cell_measurement_temperature 100(2)
_cell_measurement_theta_max 25.7937
_cell_measurement_theta_min 2.7201
_cell_volume 2154.9(5)
_computing_cell_refinement 'SAINT V7.68A (Bruker AXS, 2009)'
_computing_data_collection 'APEX2 (Bruker AXS, 2010)'
_computing_data_reduction 'SAINT V7.68A (Bruker AXS, 2009)'
_computing_molecular_graphics 'SHELXTL (Sheldrick, 2008)'
_computing_publication_material SHELXTL
_computing_structure_refinement 'SHELXL-97 (Sheldrick, 2008)'
_computing_structure_solution 'SHELXS-97 (Sheldrick, 2008)'
_diffrn_ambient_temperature 100(2)
_diffrn_detector_area_resol_mean 8.3333
_diffrn_measured_fraction_theta_full 0.994
_diffrn_measured_fraction_theta_max 0.994
_diffrn_measurement_device_type 'Bruker APEX-II CCD'
_diffrn_measurement_method '\f and \w scans'
_diffrn_radiation_monochromator graphite
_diffrn_radiation_source 'fine-focus sealed tube'
_diffrn_radiation_type MoK\a
_diffrn_radiation_wavelength 0.71073
_diffrn_reflns_av_R_equivalents 0.0487
_diffrn_reflns_av_sigmaI/netI 0.0547
_diffrn_reflns_limit_h_max 27
_diffrn_reflns_limit_h_min -27
_diffrn_reflns_limit_k_max 8
_diffrn_reflns_limit_k_min -9
_diffrn_reflns_limit_l_max 16
_diffrn_reflns_limit_l_min -16
_diffrn_reflns_number 14831
_diffrn_reflns_theta_full 26.57
_diffrn_reflns_theta_max 26.57
_diffrn_reflns_theta_min 1.62
_exptl_absorpt_coefficient_mu 0.131
_exptl_absorpt_correction_T_max 0.9486
_exptl_absorpt_correction_T_min 0.7682
_exptl_absorpt_correction_type multi-scan
_exptl_absorpt_process_details 'SADABS V2008/1 (Bruker AXS)'
_exptl_crystal_colour Colorless
_exptl_crystal_density_diffrn 1.173
_exptl_crystal_density_meas ?
_exptl_crystal_density_method 'not measured'
_exptl_crystal_description Tabullar
_exptl_crystal_F_000 832
_exptl_crystal_size_max 0.30
_exptl_crystal_size_mid 0.20
_exptl_crystal_size_min 0.10
_refine_diff_density_max 0.822
_refine_diff_density_min -0.291
_refine_diff_density_rms 0.070
_refine_ls_abs_structure_details 'Flack H D (1983), Acta Cryst. A39, 876-881'
_refine_ls_abs_structure_Flack -0.1(2)
_refine_ls_extinction_method none
_refine_ls_goodness_of_fit_ref 1.097
_refine_ls_hydrogen_treatment constr
_refine_ls_matrix_type full
_refine_ls_number_parameters 242
_refine_ls_number_reflns 4373
_refine_ls_number_restraints 1
_refine_ls_restrained_S_all 1.096
_refine_ls_R_factor_all 0.0708
_refine_ls_R_factor_gt 0.0584
_refine_ls_shift/su_max 0.005
_refine_ls_shift/su_mean 0.001
_refine_ls_structure_factor_coef Fsqd
_refine_ls_weighting_details 'calc w=1/[\s^2^(Fo^2^)+(0.0911P)^2^+1.8061P] where P=(Fo^2^+2Fc^2^)/3'
_refine_ls_weighting_scheme calc
_refine_ls_wR_factor_gt 0.1530
_refine_ls_wR_factor_ref 0.1604
_reflns_number_gt 3764
_reflns_number_total 4373
_reflns_threshold_expression >2sigma(I)
_cod_data_source_file ol5b01498_si_004.cif
_cod_data_source_block mo_111218lt_0m
_cod_depositor_comments
;
The following automatic conversions were performed:

data item '_exptl_crystal_density_meas' value 'not measured' was
changed to '?' -- the value is perceived as not measured.

Automatic conversion script
Id: cif_fix_values 6909 2019-04-08 15:41:33Z antanas 
;
_cod_database_code 1555044

loop_
_symmetry_equiv_pos_as_xyz
'x, y, z'
'-x, y, -z'
'x+1/2, y+1/2, z'
'-x+1/2, y+1/2, -z'

loop_
_atom_site_label
_atom_site_type_symbol
_atom_site_fract_x
_atom_site_fract_y
_atom_site_fract_z
_atom_site_U_iso_or_equiv
_atom_site_adp_type
_atom_site_occupancy
_atom_site_symmetry_multiplicity
_atom_site_calc_flag
_atom_site_refinement_flags
Si1 Si 0.99119(4) -0.00212(12) 0.78238(7) 0.0208(2) Uani 1 1 d .
O1 O 0.92763(10) 0.0428(3) 0.82533(17) 0.0224(6) Uani 1 1 d .
O2 O 0.79033(11) -0.2240(3) 0.89035(17) 0.0207(5) Uani 1 1 d .
O3 O 0.83110(10) -0.1985(3) 0.74155(17) 0.0199(5) Uani 1 1 d .
O4 O 0.78949(10) 0.0365(3) 0.54598(18) 0.0241(6) Uani 1 1 d .
C1 C 0.9977(2) 0.3224(6) 0.6834(4) 0.0420(11) Uani 1 1 d .
H1A H 1.0180 0.4353 0.6837 0.063 Uiso 1 1 calc R
H1B H 0.9562 0.3391 0.6959 0.063 Uiso 1 1 calc R
H1C H 0.9953 0.2661 0.6142 0.063 Uiso 1 1 calc R
C2 C 1.03475(16) 0.2070(5) 0.7718(3) 0.0270(8) Uani 1 1 d .
C3 C 0.87108(15) 0.0925(5) 0.7603(3) 0.0232(7) Uani 1 1 d .
H3A H 0.8746 0.0887 0.6848 0.028 Uiso 1 1 calc R
H3B H 0.8616 0.2135 0.7772 0.028 Uiso 1 1 calc R
C4 C 0.81873(14) -0.0261(4) 0.7759(2) 0.0176(7) Uani 1 1 d .
C5 C 0.75721(14) 0.0357(4) 0.7111(2) 0.0150(7) Uani 1 1 d .
C6 C 0.71180(15) 0.0946(5) 0.7559(3) 0.0200(7) Uani 1 1 d .
C7 C 0.65050(15) 0.1660(5) 0.6948(3) 0.0228(7) Uani 1 1 d .
H7A H 0.6194 0.0727 0.6899 0.027 Uiso 1 1 calc R
H7B H 0.6379 0.2610 0.7375 0.027 Uiso 1 1 calc R
C8 C 0.64830(16) 0.2346(5) 0.5837(3) 0.0255(8) Uani 1 1 d .
H8A H 0.6859 0.3035 0.5841 0.031 Uiso 1 1 calc R
H8B H 0.6127 0.3136 0.5640 0.031 Uiso 1 1 calc R
C9 C 1.09778(18) 0.1644(6) 0.7485(4) 0.0379(10) Uani 1 1 d .
H9A H 1.0925 0.0940 0.6837 0.057 Uiso 1 1 calc R
H9B H 1.1221 0.0995 0.8084 0.057 Uiso 1 1 calc R
H9C H 1.1191 0.2724 0.7385 0.057 Uiso 1 1 calc R
C10 C 1.03632(17) -0.1476(5) 0.8845(3) 0.0326(9) Uani 1 1 d .
H10A H 1.0395 -0.0959 0.9551 0.049 Uiso 1 1 calc R
H10B H 1.0775 -0.1634 0.8704 0.049 Uiso 1 1 calc R
H10C H 1.0158 -0.2605 0.8820 0.049 Uiso 1 1 calc R
C11 C 0.71672(15) 0.0970(5) 0.8748(3) 0.0236(7) Uani 1 1 d .
H11A H 0.6912 0.0019 0.8941 0.028 Uiso 1 1 calc R
H11B H 0.6997 0.2080 0.8946 0.028 Uiso 1 1 calc R
C12 C 0.78199(15) 0.0769(5) 0.9393(3) 0.0207(7) Uani 1 1 d .
H12A H 0.8032 0.1904 0.9428 0.025 Uiso 1 1 calc R
H12B H 0.7804 0.0423 1.0129 0.025 Uiso 1 1 calc R
C13 C 0.81797(15) -0.0548(4) 0.8930(3) 0.0193(7) Uani 1 1 d .
H13 H 0.8610 -0.0593 0.9356 0.023 Uiso 1 1 calc R
C14 C 0.81452(15) -0.3216(5) 0.8146(3) 0.0206(7) Uani 1 1 d .
C15 C 0.76482(16) -0.4415(5) 0.7567(3) 0.0241(8) Uani 1 1 d .
H15A H 0.7519 -0.5200 0.8079 0.036 Uiso 1 1 calc R
H15B H 0.7808 -0.5097 0.7040 0.036 Uiso 1 1 calc R
H15C H 0.7296 -0.3726 0.7206 0.036 Uiso 1 1 calc R
C16 C 0.87250(16) -0.4185(5) 0.8680(3) 0.0241(7) Uani 1 1 d .
H16A H 0.9019 -0.3364 0.9088 0.036 Uiso 1 1 calc R
H16B H 0.8908 -0.4743 0.8135 0.036 Uiso 1 1 calc R
H16C H 0.8620 -0.5072 0.9159 0.036 Uiso 1 1 calc R
C17 C 0.64330(17) 0.0928(6) 0.4992(3) 0.0298(8) Uani 1 1 d .
H17A H 0.6006 0.0485 0.4822 0.036 Uiso 1 1 calc R
H17B H 0.6524 0.1437 0.4334 0.036 Uiso 1 1 calc R
C18 C 0.68705(16) -0.0582(5) 0.5348(3) 0.0251(8) Uani 1 1 d .
H18A H 0.6695 -0.1360 0.5821 0.030 Uiso 1 1 calc R
H18B H 0.6924 -0.1261 0.4720 0.030 Uiso 1 1 calc R
C19 C 0.74844(14) 0.0098(5) 0.5932(2) 0.0220(7) Uani 1 1 d .
C20 C 0.9731(2) -0.1161(6) 0.6510(3) 0.0393(11) Uani 1 1 d .
H20A H 0.9488 -0.2204 0.6568 0.059 Uiso 1 1 calc R
H20B H 1.0115 -0.1495 0.6303 0.059 Uiso 1 1 calc R
H20C H 0.9497 -0.0383 0.5971 0.059 Uiso 1 1 calc R
C21 C 1.0433(2) 0.3034(6) 0.8788(4) 0.0438(11) Uani 1 1 d .
H21A H 1.0676 0.2314 0.9351 0.066 Uiso 1 1 calc R
H21B H 1.0030 0.3268 0.8952 0.066 Uiso 1 1 calc R
H21C H 1.0647 0.4134 0.8741 0.066 Uiso 1 1 calc R

loop_
_atom_site_aniso_label
_atom_site_aniso_U_11
_atom_site_aniso_U_22
_atom_site_aniso_U_33
_atom_site_aniso_U_23
_atom_site_aniso_U_13
_atom_site_aniso_U_12
Si1 0.0155(4) 0.0227(5) 0.0247(4) -0.0033(4) 0.0054(3) -0.0020(4)
O1 0.0125(11) 0.0301(15) 0.0253(12) -0.0008(10) 0.0052(9) -0.0018(10)
O2 0.0245(13) 0.0156(13) 0.0239(12) 0.0007(10) 0.0096(10) 0.0020(10)
O3 0.0213(12) 0.0177(12) 0.0224(12) -0.0004(10) 0.0087(9) 0.0023(10)
O4 0.0224(12) 0.0282(15) 0.0248(11) 0.0025(10) 0.0117(9) 0.0016(10)
C1 0.036(2) 0.031(2) 0.060(3) 0.017(2) 0.012(2) -0.0008(19)
C2 0.0189(18) 0.023(2) 0.041(2) -0.0013(16) 0.0107(15) -0.0012(15)
C3 0.0153(15) 0.0225(18) 0.0321(18) 0.0010(15) 0.0055(13) 0.0040(14)
C4 0.0181(15) 0.0142(17) 0.0220(15) -0.0007(13) 0.0076(12) 0.0002(13)
C5 0.0157(15) 0.0118(17) 0.0187(14) 0.0010(12) 0.0060(11) -0.0013(12)
C6 0.0172(16) 0.0195(17) 0.0242(16) -0.0013(14) 0.0065(13) 0.0000(14)
C7 0.0160(16) 0.0259(19) 0.0271(17) -0.0034(15) 0.0059(13) 0.0018(14)
C8 0.0198(17) 0.0240(19) 0.0316(18) 0.0059(16) 0.0030(14) 0.0021(15)
C9 0.023(2) 0.032(2) 0.064(3) 0.000(2) 0.0217(19) -0.0064(17)
C10 0.0204(19) 0.032(2) 0.048(2) 0.0150(18) 0.0124(17) 0.0083(16)
C11 0.0211(17) 0.0292(19) 0.0225(16) -0.0038(15) 0.0094(13) 0.0021(15)
C12 0.0217(17) 0.0225(18) 0.0186(15) -0.0014(14) 0.0058(13) 0.0020(15)
C13 0.0166(16) 0.0198(17) 0.0208(16) -0.0007(13) 0.0021(13) -0.0017(13)
C14 0.0204(17) 0.0183(17) 0.0249(16) -0.0005(14) 0.0088(14) -0.0008(13)
C15 0.0228(17) 0.023(2) 0.0273(17) 0.0010(14) 0.0074(13) -0.0059(14)
C16 0.0207(17) 0.0230(19) 0.0276(17) -0.0005(15) 0.0030(14) 0.0031(15)
C17 0.0233(18) 0.041(2) 0.0236(17) 0.0043(17) 0.0025(14) 0.0031(18)
C18 0.0260(19) 0.030(2) 0.0196(16) -0.0035(14) 0.0042(14) -0.0003(15)
C19 0.0197(15) 0.0244(18) 0.0223(15) -0.0046(15) 0.0049(12) 0.0083(15)
C20 0.040(3) 0.043(3) 0.036(2) -0.019(2) 0.0097(19) -0.009(2)
C21 0.032(2) 0.035(2) 0.062(3) -0.022(2) 0.003(2) -0.008(2)

loop_
_atom_type_symbol
_atom_type_description
_atom_type_scat_dispersion_real
_atom_type_scat_dispersion_imag
_atom_type_scat_source
C C 0.0033 0.0016 'International Tables Vol C Tables 4.2.6.8 and 6.1.1.4'
H H 0.0000 0.0000 'International Tables Vol C Tables 4.2.6.8 and 6.1.1.4'
O O 0.0106 0.0060 'International Tables Vol C Tables 4.2.6.8 and 6.1.1.4'
Si Si 0.0817 0.0704 'International Tables Vol C Tables 4.2.6.8 and 6.1.1.4'

loop_
_geom_angle_atom_site_label_1
_geom_angle_atom_site_label_2
_geom_angle_atom_site_label_3
_geom_angle
O1 Si1 C10 105.31(15)
O1 Si1 C20 111.17(16)
C10 Si1 C20 109.7(2)
O1 Si1 C2 109.31(15)
C10 Si1 C2 110.75(18)
C20 Si1 C2 110.46(19)
C3 O1 Si1 125.2(2)
C14 O2 C13 105.9(2)
C14 O3 C4 108.4(2)
C2 C1 H1A 109.5
C2 C1 H1B 109.5
H1A C1 H1B 109.5
C2 C1 H1C 109.5
H1A C1 H1C 109.5
H1B C1 H1C 109.5
C9 C2 C1 110.5(3)
C9 C2 C21 109.3(3)
C1 C2 C21 109.2(4)
C9 C2 Si1 109.6(3)
C1 C2 Si1 109.9(3)
C21 C2 Si1 108.3(3)
O1 C3 C4 111.8(3)
O1 C3 H3A 109.3
C4 C3 H3A 109.3
O1 C3 H3B 109.3
C4 C3 H3B 109.3
H3A C3 H3B 107.9
O3 C4 C5 109.2(2)
O3 C4 C13 102.2(2)
C5 C4 C13 112.9(3)
O3 C4 C3 108.1(2)
C5 C4 C3 111.4(3)
C13 C4 C3 112.5(3)
C6 C5 C19 121.8(3)
C6 C5 C4 122.9(3)
C19 C5 C4 115.0(3)
C5 C6 C11 122.5(3)
C5 C6 C7 125.0(3)
C11 C6 C7 112.5(3)
C8 C7 C6 117.3(3)
C8 C7 H7A 108.0
C6 C7 H7A 108.0
C8 C7 H7B 108.0
C6 C7 H7B 108.0
H7A C7 H7B 107.2
C7 C8 C17 113.9(3)
C7 C8 H8A 108.8
C17 C8 H8A 108.8
C7 C8 H8B 108.8
C17 C8 H8B 108.8
H8A C8 H8B 107.7
C2 C9 H9A 109.5
C2 C9 H9B 109.5
H9A C9 H9B 109.5
C2 C9 H9C 109.5
H9A C9 H9C 109.5
H9B C9 H9C 109.5
Si1 C10 H10A 109.5
Si1 C10 H10B 109.5
H10A C10 H10B 109.5
Si1 C10 H10C 109.5
H10A C10 H10C 109.5
H10B C10 H10C 109.5
C6 C11 C12 114.1(3)
C6 C11 H11A 108.7
C12 C11 H11A 108.7
C6 C11 H11B 108.7
C12 C11 H11B 108.7
H11A C11 H11B 107.6
C13 C12 C11 112.5(3)
C13 C12 H12A 109.1
C11 C12 H12A 109.1
C13 C12 H12B 109.1
C11 C12 H12B 109.1
H12A C12 H12B 107.8
O2 C13 C12 111.3(3)
O2 C13 C4 101.6(3)
C12 C13 C4 114.4(3)
O2 C13 H13 109.8
C12 C13 H13 109.8
C4 C13 H13 109.8
O2 C14 O3 106.5(3)
O2 C14 C15 108.5(3)
O3 C14 C15 110.1(3)
O2 C14 C16 111.0(3)
O3 C14 C16 107.9(3)
C15 C14 C16 112.7(3)
C14 C15 H15A 109.5
C14 C15 H15B 109.5
H15A C15 H15B 109.5
C14 C15 H15C 109.5
H15A C15 H15C 109.5
H15B C15 H15C 109.5
C14 C16 H16A 109.5
C14 C16 H16B 109.5
H16A C16 H16B 109.5
C14 C16 H16C 109.5
H16A C16 H16C 109.5
H16B C16 H16C 109.5
C18 C17 C8 112.6(3)
C18 C17 H17A 109.1
C8 C17 H17A 109.1
C18 C17 H17B 109.1
C8 C17 H17B 109.1
H17A C17 H17B 107.8
C19 C18 C17 109.9(3)
C19 C18 H18A 109.7
C17 C18 H18A 109.7
C19 C18 H18B 109.7
C17 C18 H18B 109.7
H18A C18 H18B 108.2
O4 C19 C5 122.0(3)
O4 C19 C18 120.5(3)
C5 C19 C18 117.5(3)
Si1 C20 H20A 109.5
Si1 C20 H20B 109.5
H20A C20 H20B 109.5
Si1 C20 H20C 109.5
H20A C20 H20C 109.5
H20B C20 H20C 109.5
C2 C21 H21A 109.5
C2 C21 H21B 109.5
H21A C21 H21B 109.5
C2 C21 H21C 109.5
H21A C21 H21C 109.5
H21B C21 H21C 109.5

loop_
_geom_bond_atom_site_label_1
_geom_bond_atom_site_label_2
_geom_bond_distance
Si1 O1 1.660(2)
Si1 C10 1.854(4)
Si1 C20 1.871(4)
Si1 C2 1.900(4)
O1 C3 1.410(4)
O2 C14 1.422(4)
O2 C13 1.438(4)
O3 C14 1.436(4)
O3 C4 1.443(4)
O4 C19 1.217(4)
C1 C2 1.539(6)
C1 H1A 0.9800
C1 H1B 0.9800
C1 H1C 0.9800
C2 C9 1.531(5)
C2 C21 1.539(6)
C3 C4 1.527(5)
C3 H3A 0.9900
C3 H3B 0.9900
C4 C5 1.522(4)
C4 C13 1.525(4)
C5 C6 1.342(4)
C5 C19 1.500(4)
C6 C11 1.509(4)
C6 C7 1.527(5)
C7 C8 1.514(5)
C7 H7A 0.9900
C7 H7B 0.9900
C8 C17 1.528(5)
C8 H8A 0.9900
C8 H8B 0.9900
C9 H9A 0.9800
C9 H9B 0.9800
C9 H9C 0.9800
C10 H10A 0.9800
C10 H10B 0.9800
C10 H10C 0.9800
C11 C12 1.523(5)
C11 H11A 0.9900
C11 H11B 0.9900
C12 C13 1.492(5)
C12 H12A 0.9900
C12 H12B 0.9900
C13 H13 1.0000
C14 C15 1.512(5)
C14 C16 1.524(5)
C15 H15A 0.9800
C15 H15B 0.9800
C15 H15C 0.9800
C16 H16A 0.9800
C16 H16B 0.9800
C16 H16C 0.9800
C17 C18 1.525(5)
C17 H17A 0.9900
C17 H17B 0.9900
C18 C19 1.508(5)
C18 H18A 0.9900
C18 H18B 0.9900
C20 H20A 0.9800
C20 H20B 0.9800
C20 H20C 0.9800
C21 H21A 0.9800
C21 H21B 0.9800
C21 H21C 0.9800
